data_4112923
loop_
_publ_author_name
'Shin Takemoto'
'Tomoharu Kobayashi'
'Hiroyuki Matsuzaka'

_publ_section_title
;
 Reactivity of Amido Ligands on a Dinuclear Ru(II) Center: Formation of
 Imido Complexes and C-N Coupling Reaction with Alkyne
;
_journal_name_full 'Journal of the American Chemical Society'
_journal_page_first 10802
_journal_page_last 10803
_journal_paper_doi 10.1021/ja047920s
_journal_volume 126
_journal_year 2004
_chemical_formula_sum 'C40 H45 N Ru2'
_chemical_formula_weight 741.91
_chemical_name_systematic
; 
 ? 
;
_space_group_IT_number 60
_symmetry_cell_setting orthorhombic
_symmetry_space_group_name_Hall '-P 2n 2ab'
_symmetry_space_group_name_H-M 'P b c n'
_atom_sites_solution_hydrogens geom
_atom_sites_solution_primary direct
_atom_sites_solution_secondary difmap
_audit_creation_method SHELXL-97
_cell_angle_alpha 90.00
_cell_angle_beta 90.00
_cell_angle_gamma 90.00
_cell_formula_units_Z 4
_cell_length_a 16.2289(14)
_cell_length_b 12.5086(13)
_cell_length_c 17.0085(11)
_cell_measurement_temperature 296(2)
_cell_volume 3452.7(5)
_computing_structure_refinement 'SHELXL-97 (Sheldrick, 1997)'
_computing_structure_solution 'SHELXS-97 (Sheldrick, 1990)'
_diffrn_ambient_temperature 296(2)
_diffrn_measured_fraction_theta_full 0.998
_diffrn_measured_fraction_theta_max 0.998
_diffrn_measurement_device_type 'rigaku raxis rapid'
_diffrn_radiation_monochromator graphite
_diffrn_radiation_source 'fine-focus sealed tube'
_diffrn_radiation_type MoK\a
_diffrn_radiation_wavelength 0.71075
_diffrn_reflns_av_R_equivalents 0.1153
_diffrn_reflns_av_sigmaI/netI 0.0572
_diffrn_reflns_limit_h_max 20
_diffrn_reflns_limit_h_min -20
_diffrn_reflns_limit_k_max 16
_diffrn_reflns_limit_k_min -16
_diffrn_reflns_limit_l_max 21
_diffrn_reflns_limit_l_min -21
_diffrn_reflns_number 29986
_diffrn_reflns_theta_full 27.33
_diffrn_reflns_theta_max 27.33
_diffrn_reflns_theta_min 3.16
_exptl_absorpt_coefficient_mu 0.902
_exptl_absorpt_correction_T_max 0.9152
_exptl_absorpt_correction_T_min 0.6612
_exptl_absorpt_correction_type empirical
_exptl_crystal_colour 'dark red'
_exptl_crystal_density_diffrn 1.427
_exptl_crystal_description prisms
_exptl_crystal_F_000 1520
_exptl_crystal_size_max 0.50
_exptl_crystal_size_mid 0.40
_exptl_crystal_size_min 0.10
_refine_diff_density_max 0.393
_refine_diff_density_min -0.599
_refine_diff_density_rms 0.083
_refine_ls_extinction_method none
_refine_ls_goodness_of_fit_ref 0.999
_refine_ls_hydrogen_treatment mixed
_refine_ls_matrix_type full
_refine_ls_number_parameters 196
_refine_ls_number_reflns 3894
_refine_ls_number_restraints 0
_refine_ls_restrained_S_all 0.999
_refine_ls_R_factor_all 0.0885
_refine_ls_R_factor_gt 0.0436
_refine_ls_shift/su_max 0.000
_refine_ls_shift/su_mean 0.000
_refine_ls_structure_factor_coef Fsqd
_refine_ls_weighting_details 'calc w=1/[\s^2^(Fo^2^)+(0.0485P)^2^+0.0000P] where P=(Fo^2^+2Fc^2^)/3'
_refine_ls_weighting_scheme calc
_refine_ls_wR_factor_gt 0.0878
_refine_ls_wR_factor_ref 0.1015
_reflns_number_gt 2465
_reflns_number_total 3894
_reflns_threshold_expression >2sigma(I)
_cod_data_source_file ja047920ssi20040410_061307.cif
_cod_data_source_block '[(Cp*Ru)2(PhNCPhCPh)](6)'
_cod_database_code 4112923

loop_
_symmetry_equiv_pos_as_xyz
'x, y, z'
'-x+1/2, y+1/2, z'
'x, -y, z+1/2'
'-x+1/2, -y+1/2, z+1/2'
'-x, -y, -z'
'x-1/2, -y-1/2, -z'
'-x, y, -z-1/2'
'x-1/2, y-1/2, -z-1/2'

loop_
_atom_site_label
_atom_site_type_symbol
_atom_site_fract_x
_atom_site_fract_y
_atom_site_fract_z
_atom_site_U_iso_or_equiv
_atom_site_adp_type
_atom_site_occupancy
_atom_site_symmetry_multiplicity
_atom_site_calc_flag
_atom_site_refinement_flags
Ru1 Ru 0.035493(18) 0.23787(2) 0.328115(17) 0.03411(11) Uani 1 1 d .
N1 N 0.0658(2) 0.3071(3) 0.2250(2) 0.0413(8) Uani 1 1 d .
C1 C 0.0000 0.3765(5) 0.2500 0.0343(12) Uani 1 2 d S
C2 C 0.0000 0.4943(5) 0.2500 0.0458(15) Uani 1 2 d S
C3 C 0.0599(3) 0.5502(4) 0.2909(3) 0.0631(14) Uani 1 1 d .
H3 H 0.1004 0.5136 0.3188 0.076 Uiso 1 1 calc R
C4 C 0.0590(4) 0.6605(5) 0.2901(4) 0.087(2) Uani 1 1 d .
H4 H 0.0996 0.6977 0.3174 0.104 Uiso 1 1 calc R
C5 C 0.0000 0.7165(8) 0.2500 0.094(3) Uani 1 2 d S
C6 C 0.1401(3) 0.3393(3) 0.1837(2) 0.0408(10) Uani 1 1 d .
C7 C 0.2097(3) 0.2766(5) 0.1916(3) 0.0647(15) Uani 1 1 d .
H7 H 0.2093 0.2188 0.2260 0.078 Uiso 1 1 calc R
C8 C 0.2803(3) 0.2993(7) 0.1484(3) 0.0840(19) Uani 1 1 d .
H8 H 0.3267 0.2563 0.1540 0.101 Uiso 1 1 calc R
C9 C 0.2821(4) 0.3837(6) 0.0981(4) 0.0805(19) Uani 1 1 d .
H9 H 0.3294 0.3980 0.0690 0.097 Uiso 1 1 calc R
C10 C 0.2152(4) 0.4466(5) 0.0906(3) 0.0809(18) Uani 1 1 d .
H10 H 0.2167 0.5050 0.0568 0.097 Uiso 1 1 calc R
C11 C 0.1437(3) 0.4249(4) 0.1329(3) 0.0617(14) Uani 1 1 d .
H11 H 0.0979 0.4688 0.1268 0.074 Uiso 1 1 calc R
C12 C 0.1165(3) 0.1191(4) 0.3785(3) 0.0521(12) Uani 1 1 d .
C13 C 0.1316(3) 0.2182(4) 0.4149(3) 0.0507(12) Uani 1 1 d .
C14 C 0.0565(3) 0.2500(4) 0.4537(3) 0.0584(14) Uani 1 1 d .
C15 C -0.0031(3) 0.1693(5) 0.4411(3) 0.0633(15) Uani 1 1 d .
C16 C 0.0313(3) 0.0907(4) 0.3933(3) 0.0580(13) Uani 1 1 d .
C17 C 0.1780(4) 0.0474(5) 0.3380(4) 0.100(2) Uani 1 1 d .
H17A H 0.1688 0.0494 0.2822 0.149 Uiso 1 1 calc R
H17B H 0.1714 -0.0246 0.3566 0.149 Uiso 1 1 calc R
H17C H 0.2328 0.0716 0.3493 0.149 Uiso 1 1 calc R
C18 C 0.2122(4) 0.2761(6) 0.4193(4) 0.092(2) Uani 1 1 d .
H18A H 0.2419 0.2530 0.4651 0.138 Uiso 1 1 calc R
H18B H 0.2023 0.3517 0.4226 0.138 Uiso 1 1 calc R
H18C H 0.2441 0.2608 0.3732 0.138 Uiso 1 1 calc R
C19 C 0.0445(5) 0.3491(6) 0.5022(4) 0.107(3) Uani 1 1 d .
H19A H 0.0509 0.3319 0.5569 0.160 Uiso 1 1 calc R
H19B H -0.0098 0.3771 0.4934 0.160 Uiso 1 1 calc R
H19C H 0.0847 0.4017 0.4874 0.160 Uiso 1 1 calc R
C20 C -0.0906(4) 0.1695(7) 0.4730(4) 0.106(3) Uani 1 1 d .
H20A H -0.1265 0.1348 0.4361 0.158 Uiso 1 1 calc R
H20B H -0.1084 0.2419 0.4807 0.158 Uiso 1 1 calc R
H20C H -0.0921 0.1320 0.5222 0.158 Uiso 1 1 calc R
C21 C -0.0102(5) -0.0100(5) 0.3664(4) 0.106(3) Uani 1 1 d .
H21A H -0.0057 -0.0635 0.4067 0.159 Uiso 1 1 calc R
H21B H 0.0158 -0.0352 0.3193 0.159 Uiso 1 1 calc R
H21C H -0.0673 0.0043 0.3561 0.159 Uiso 1 1 calc R

loop_
_atom_site_aniso_label
_atom_site_aniso_U_11
_atom_site_aniso_U_22
_atom_site_aniso_U_33
_atom_site_aniso_U_23
_atom_site_aniso_U_13
_atom_site_aniso_U_12
Ru1 0.03266(16) 0.03467(18) 0.03501(17) 0.00282(14) -0.00175(14) 0.00036(14)
N1 0.0351(18) 0.043(2) 0.046(2) 0.0000(16) 0.0003(15) -0.0006(16)
C1 0.029(3) 0.036(3) 0.038(3) 0.000 -0.001(2) 0.000
C2 0.050(3) 0.038(4) 0.049(4) 0.000 0.009(3) 0.000
C3 0.069(4) 0.048(3) 0.072(3) -0.010(2) 0.005(3) -0.017(3)
C4 0.109(6) 0.058(4) 0.093(5) -0.016(3) 0.014(4) -0.032(4)
C5 0.129(9) 0.051(6) 0.103(8) 0.000 0.042(7) 0.000
C6 0.037(2) 0.053(3) 0.033(2) -0.0066(18) 0.0035(18) -0.0084(19)
C7 0.042(3) 0.090(4) 0.062(3) 0.017(3) 0.006(2) 0.015(3)
C8 0.041(3) 0.139(6) 0.072(4) -0.001(4) 0.007(3) 0.008(3)
C9 0.052(3) 0.116(6) 0.073(4) -0.012(4) 0.021(3) -0.030(4)
C10 0.083(4) 0.074(4) 0.085(4) 0.014(3) 0.036(3) -0.019(4)
C11 0.056(3) 0.057(3) 0.072(3) 0.014(3) 0.022(3) 0.000(3)
C12 0.053(3) 0.052(3) 0.051(3) 0.014(2) -0.002(2) 0.020(2)
C13 0.043(3) 0.063(3) 0.045(2) 0.017(2) -0.013(2) -0.009(2)
C14 0.076(3) 0.064(3) 0.035(2) 0.001(2) -0.015(2) 0.015(3)
C15 0.048(3) 0.089(5) 0.053(3) 0.025(3) 0.003(2) 0.004(3)
C16 0.061(3) 0.050(3) 0.064(3) 0.026(2) -0.014(3) -0.009(3)
C17 0.108(5) 0.093(5) 0.098(5) 0.029(4) 0.017(4) 0.058(4)
C18 0.075(4) 0.118(6) 0.083(4) 0.022(4) -0.029(3) -0.037(4)
C19 0.153(7) 0.110(6) 0.057(4) -0.030(3) -0.019(4) 0.027(5)
C20 0.056(4) 0.178(8) 0.082(4) 0.064(5) 0.017(3) 0.013(4)
C21 0.129(6) 0.069(4) 0.119(5) 0.038(4) -0.048(5) -0.040(4)

loop_
_atom_type_symbol
_atom_type_description
_atom_type_scat_dispersion_real
_atom_type_scat_dispersion_imag
_atom_type_scat_source
C C 0.0033 0.0016 'International Tables Vol C Tables 4.2.6.8 and 6.1.1.4'
H H 0.0000 0.0000 'International Tables Vol C Tables 4.2.6.8 and 6.1.1.4'
N N 0.0061 0.0033 'International Tables Vol C Tables 4.2.6.8 and 6.1.1.4'
Ru Ru -1.2594 0.8363 'International Tables Vol C Tables 4.2.6.8 and 6.1.1.4'

loop_
_geom_angle_atom_site_label_1
_geom_angle_atom_site_label_2
_geom_angle_atom_site_label_3
_geom_angle
_geom_angle_site_symmetry_1
_geom_angle_site_symmetry_3
N1 Ru1 N1 68.47(17) . 7_556
N1 Ru1 C16 145.50(19) . .
N1 Ru1 C16 124.05(17) 7_556 .
N1 Ru1 C13 117.82(15) . .
N1 Ru1 C13 156.99(17) 7_556 .
C16 Ru1 C13 64.72(18) . .
N1 Ru1 C12 119.46(16) . .
N1 Ru1 C12 161.05(18) 7_556 .
C16 Ru1 C12 39.29(18) . .
C13 Ru1 C12 38.01(18) . .
N1 Ru1 C14 142.01(19) . .
N1 Ru1 C14 121.79(17) 7_556 .
C16 Ru1 C14 63.7(2) . .
C13 Ru1 C14 38.91(18) . .
C12 Ru1 C14 64.02(18) . .
N1 Ru1 C15 176.72(18) . .
N1 Ru1 C15 108.68(18) 7_556 .
C16 Ru1 C15 37.4(2) . .
C13 Ru1 C15 64.12(18) . .
C12 Ru1 C15 63.77(19) . .
C14 Ru1 C15 37.8(2) . .
N1 Ru1 C1 38.82(11) . .
N1 Ru1 C1 38.55(11) 7_556 .
C16 Ru1 C1 162.26(15) . .
C13 Ru1 C1 132.29(15) . .
C12 Ru1 C1 156.33(13) . .
C14 Ru1 C1 124.46(17) . .
C15 Ru1 C1 137.90(16) . .
N1 Ru1 Ru1 45.51(10) . 7_556
N1 Ru1 Ru1 44.12(10) 7_556 7_556
C16 Ru1 Ru1 117.45(14) . 7_556
C13 Ru1 Ru1 156.00(13) . 7_556
C12 Ru1 Ru1 127.28(13) . 7_556
C14 Ru1 Ru1 165.09(14) . 7_556
C15 Ru1 Ru1 133.62(15) . 7_556
C1 Ru1 Ru1 50.13(10) . 7_556
C1 N1 C6 126.3(4) . .
C1 N1 Ru1 79.7(2) . .
C6 N1 Ru1 137.9(3) . .
C1 N1 Ru1 78.0(2) . 7_556
C6 N1 Ru1 124.4(2) . 7_556
Ru1 N1 Ru1 90.37(14) . 7_556
N1 C1 N1 105.9(5) . 7_556
N1 C1 C2 127.0(2) . .
N1 C1 C2 127.0(2) 7_556 .
N1 C1 Ru1 63.5(2) . 7_556
N1 C1 Ru1 61.5(2) 7_556 7_556
C2 C1 Ru1 140.13(10) . 7_556
N1 C1 Ru1 61.5(2) . .
N1 C1 Ru1 63.5(2) 7_556 .
C2 C1 Ru1 140.13(10) . .
Ru1 C1 Ru1 79.75(19) 7_556 .
C3 C2 C3 119.4(7) 7_556 .
C3 C2 C1 120.3(3) 7_556 .
C3 C2 C1 120.3(3) . .
C4 C3 C2 119.5(6) . .
C4 C3 H3 120.3 . .
C2 C3 H3 120.3 . .
C3 C4 C5 121.6(7) . .
C3 C4 H4 119.2 . .
C5 C4 H4 119.2 . .
C4 C5 C4 118.4(9) . 7_556
C7 C6 C11 117.9(4) . .
C7 C6 N1 118.3(4) . .
C11 C6 N1 123.7(4) . .
C6 C7 C8 120.4(5) . .
C6 C7 H7 119.8 . .
C8 C7 H7 119.8 . .
C9 C8 C7 120.6(6) . .
C9 C8 H8 119.7 . .
C7 C8 H8 119.7 . .
C10 C9 C8 119.7(5) . .
C10 C9 H9 120.2 . .
C8 C9 H9 120.2 . .
C9 C10 C11 120.6(6) . .
C9 C10 H10 119.7 . .
C11 C10 H10 119.7 . .
C6 C11 C10 120.7(5) . .
C6 C11 H11 119.6 . .
C10 C11 H11 119.6 . .
C13 C12 C16 107.7(4) . .
C13 C12 C17 127.6(5) . .
C16 C12 C17 124.4(5) . .
C13 C12 Ru1 71.0(2) . .
C16 C12 Ru1 69.9(2) . .
C17 C12 Ru1 129.1(3) . .
C12 C13 C14 107.3(4) . .
C12 C13 C18 126.9(5) . .
C14 C13 C18 125.6(5) . .
C12 C13 Ru1 71.0(2) . .
C14 C13 Ru1 70.8(2) . .
C18 C13 Ru1 127.6(3) . .
C13 C14 C15 108.2(5) . .
C13 C14 C19 126.0(5) . .
C15 C14 C19 125.7(5) . .
C13 C14 Ru1 70.3(2) . .
C15 C14 Ru1 72.2(3) . .
C19 C14 Ru1 125.4(4) . .
C16 C15 C14 108.5(5) . .
C16 C15 C20 125.7(6) . .
C14 C15 C20 125.7(6) . .
C16 C15 Ru1 69.5(3) . .
C14 C15 Ru1 70.0(3) . .
C20 C15 Ru1 125.3(4) . .
C15 C16 C12 108.1(5) . .
C15 C16 C21 126.2(6) . .
C12 C16 C21 125.5(6) . .
C15 C16 Ru1 73.1(3) . .
C12 C16 Ru1 70.8(2) . .
C21 C16 Ru1 125.1(4) . .
C12 C17 H17A 109.5 . .
C12 C17 H17B 109.5 . .
H17A C17 H17B 109.5 . .
C12 C17 H17C 109.5 . .
H17A C17 H17C 109.5 . .
H17B C17 H17C 109.5 . .
C13 C18 H18A 109.5 . .
C13 C18 H18B 109.5 . .
H18A C18 H18B 109.5 . .
C13 C18 H18C 109.5 . .
H18A C18 H18C 109.5 . .
H18B C18 H18C 109.5 . .
C14 C19 H19A 109.5 . .
C14 C19 H19B 109.5 . .
H19A C19 H19B 109.5 . .
C14 C19 H19C 109.5 . .
H19A C19 H19C 109.5 . .
H19B C19 H19C 109.5 . .
C15 C20 H20A 109.5 . .
C15 C20 H20B 109.5 . .
H20A C20 H20B 109.5 . .
C15 C20 H20C 109.5 . .
H20A C20 H20C 109.5 . .
H20B C20 H20C 109.5 . .
C16 C21 H21A 109.5 . .
C16 C21 H21B 109.5 . .
H21A C21 H21B 109.5 . .
C16 C21 H21C 109.5 . .
H21A C21 H21C 109.5 . .
H21B C21 H21C 109.5 . .

loop_
_geom_bond_atom_site_label_1
_geom_bond_atom_site_label_2
_geom_bond_distance
_geom_bond_site_symmetry_2
Ru1 N1 2.016(3) .
Ru1 N1 2.066(3) 7_556
Ru1 C16 2.150(4) .
Ru1 C13 2.162(4) .
Ru1 C12 2.161(4) .
Ru1 C14 2.168(4) .
Ru1 C15 2.196(5) .
Ru1 C1 2.259(5) .
Ru1 Ru1 2.8962(6) 7_556
N1 C1 1.439(5) .
N1 C6 1.453(5) .
N1 Ru1 2.066(3) 7_556
C1 N1 1.439(5) 7_556
C1 C2 1.474(9) .
C1 Ru1 2.259(5) 7_556
C2 C3 1.385(6) 7_556
C2 C3 1.385(6) .
C3 C4 1.381(8) .
C3 H3 0.9300 .
C4 C5 1.368(8) .
C4 H4 0.9300 .
C5 C4 1.368(8) 7_556
C6 C7 1.382(6) .
C6 C11 1.378(6) .
C7 C8 1.390(7) .
C7 H7 0.9300 .
C8 C9 1.359(9) .
C8 H8 0.9300 .
C9 C10 1.348(9) .
C9 H9 0.9300 .
C10 C11 1.391(7) .
C10 H10 0.9300 .
C11 H11 0.9300 .
C12 C13 1.408(7) .
C12 C16 1.450(6) .
C12 C17 1.508(7) .
C13 C14 1.442(7) .
C13 C18 1.497(7) .
C14 C15 1.413(8) .
C14 C19 1.502(8) .
C15 C16 1.392(8) .
C15 C20 1.520(7) .
C16 C21 1.501(8) .
C17 H17A 0.9600 .
C17 H17B 0.9600 .
C17 H17C 0.9600 .
C18 H18A 0.9600 .
C18 H18B 0.9600 .
C18 H18C 0.9600 .
C19 H19A 0.9600 .
C19 H19B 0.9600 .
C19 H19C 0.9600 .
C20 H20A 0.9600 .
C20 H20B 0.9600 .
C20 H20C 0.9600 .
C21 H21A 0.9600 .
C21 H21B 0.9600 .
C21 H21C 0.9600 .

loop_
_geom_torsion_atom_site_label_1
_geom_torsion_atom_site_label_2
_geom_torsion_atom_site_label_3
_geom_torsion_atom_site_label_4
_geom_torsion
_geom_torsion_site_symmetry_1
_geom_torsion_site_symmetry_4
N1 Ru1 N1 C1 31.7(2) 7_556 .
C16 Ru1 N1 C1 150.9(3) . .
C13 Ru1 N1 C1 -123.9(2) . .
C12 Ru1 N1 C1 -167.4(2) . .
C14 Ru1 N1 C1 -82.8(3) . .
C15 Ru1 N1 C1 2(3) . .
Ru1 Ru1 N1 C1 77.7(2) 7_556 .
N1 Ru1 N1 C6 165.8(4) 7_556 .
C16 Ru1 N1 C6 -74.9(5) . .
C13 Ru1 N1 C6 10.2(5) . .
C12 Ru1 N1 C6 -33.3(5) . .
C14 Ru1 N1 C6 51.3(5) . .
C15 Ru1 N1 C6 136(3) . .
C1 Ru1 N1 C6 134.1(5) . .
Ru1 Ru1 N1 C6 -148.1(5) 7_556 .
N1 Ru1 N1 Ru1 -46.04(17) 7_556 7_556
C16 Ru1 N1 Ru1 73.2(3) . 7_556
C13 Ru1 N1 Ru1 158.37(17) . 7_556
C12 Ru1 N1 Ru1 114.85(19) . 7_556
C14 Ru1 N1 Ru1 -160.5(2) . 7_556
C15 Ru1 N1 Ru1 -76(3) . 7_556
C1 Ru1 N1 Ru1 -77.7(2) . 7_556
C6 N1 C1 N1 169.8(4) . 7_556
Ru1 N1 C1 N1 -46.85(8) . 7_556
Ru1 N1 C1 N1 45.75(8) 7_556 7_556
C6 N1 C1 C2 -10.2(4) . .
Ru1 N1 C1 C2 133.15(8) . .
Ru1 N1 C1 C2 -134.25(8) 7_556 .
C6 N1 C1 Ru1 124.0(4) . 7_556
Ru1 N1 C1 Ru1 -92.59(12) . 7_556
C6 N1 C1 Ru1 -143.4(4) . .
Ru1 N1 C1 Ru1 92.59(12) 7_556 .
N1 Ru1 C1 N1 -128.4(3) 7_556 .
C16 Ru1 C1 N1 -115.4(6) . .
C13 Ru1 C1 N1 82.9(3) . .
C12 Ru1 C1 N1 28.2(5) . .
C14 Ru1 C1 N1 132.2(3) . .
C15 Ru1 C1 N1 -179.9(3) . .
Ru1 Ru1 C1 N1 -65.3(2) 7_556 .
N1 Ru1 C1 N1 128.4(3) . 7_556
C16 Ru1 C1 N1 12.9(6) . 7_556
C13 Ru1 C1 N1 -148.8(2) . 7_556
C12 Ru1 C1 N1 156.5(4) . 7_556
C14 Ru1 C1 N1 -99.4(3) . 7_556
C15 Ru1 C1 N1 -51.5(4) . 7_556
Ru1 Ru1 C1 N1 63.09(19) 7_556 7_556
N1 Ru1 C1 C2 -114.7(2) . .
N1 Ru1 C1 C2 116.91(19) 7_556 .
C16 Ru1 C1 C2 129.8(6) . .
C13 Ru1 C1 C2 -31.87(19) . .
C12 Ru1 C1 C2 -86.6(4) . .
C14 Ru1 C1 C2 17.48(18) . .
C15 Ru1 C1 C2 65.4(3) . .
Ru1 Ru1 C1 C2 180.000(1) 7_556 .
N1 Ru1 C1 Ru1 65.3(2) . 7_556
N1 Ru1 C1 Ru1 -63.09(19) 7_556 7_556
C16 Ru1 C1 Ru1 -50.2(6) . 7_556
C13 Ru1 C1 Ru1 148.13(19) . 7_556
C12 Ru1 C1 Ru1 93.4(4) . 7_556
C14 Ru1 C1 Ru1 -162.52(18) . 7_556
C15 Ru1 C1 Ru1 -114.6(3) . 7_556
N1 C1 C2 C3 122.7(3) . 7_556
N1 C1 C2 C3 -57.3(3) 7_556 7_556
Ru1 C1 C2 C3 30.9(3) 7_556 7_556
Ru1 C1 C2 C3 -149.1(3) . 7_556
N1 C1 C2 C3 -57.3(3) . .
N1 C1 C2 C3 122.7(3) 7_556 .
Ru1 C1 C2 C3 -149.1(3) 7_556 .
Ru1 C1 C2 C3 30.9(3) . .
C3 C2 C3 C4 -0.2(4) 7_556 .
C1 C2 C3 C4 179.8(4) . .
C2 C3 C4 C5 0.4(9) . .
C3 C4 C5 C4 -0.2(4) . 7_556
C1 N1 C6 C7 154.2(4) . .
Ru1 N1 C6 C7 35.3(6) . .
Ru1 N1 C6 C7 -104.9(4) 7_556 .
C1 N1 C6 C11 -30.2(6) . .
Ru1 N1 C6 C11 -149.1(4) . .
Ru1 N1 C6 C11 70.7(5) 7_556 .
C11 C6 C7 C8 -0.9(8) . .
N1 C6 C7 C8 174.9(5) . .
C6 C7 C8 C9 0.3(9) . .
C7 C8 C9 C10 0.7(10) . .
C8 C9 C10 C11 -1.0(10) . .
C7 C6 C11 C10 0.5(8) . .
N1 C6 C11 C10 -175.1(5) . .
C9 C10 C11 C6 0.4(9) . .
N1 Ru1 C12 C13 98.5(3) . .
N1 Ru1 C12 C13 -151.2(4) 7_556 .
C16 Ru1 C12 C13 -118.0(4) . .
C14 Ru1 C12 C13 -38.5(3) . .
C15 Ru1 C12 C13 -80.8(3) . .
C1 Ru1 C12 C13 78.6(5) . .
Ru1 Ru1 C12 C13 152.9(2) 7_556 .
N1 Ru1 C12 C16 -143.5(3) . .
N1 Ru1 C12 C16 -33.2(6) 7_556 .
C13 Ru1 C12 C16 118.0(4) . .
C14 Ru1 C12 C16 79.4(3) . .
C15 Ru1 C12 C16 37.1(3) . .
C1 Ru1 C12 C16 -163.4(4) . .
Ru1 Ru1 C12 C16 -89.1(3) 7_556 .
N1 Ru1 C12 C17 -25.0(6) . .
N1 Ru1 C12 C17 85.3(7) 7_556 .
C16 Ru1 C12 C17 118.5(7) . .
C13 Ru1 C12 C17 -123.5(7) . .
C14 Ru1 C12 C17 -162.0(6) . .
C15 Ru1 C12 C17 155.7(6) . .
C1 Ru1 C12 C17 -44.9(8) . .
Ru1 Ru1 C12 C17 29.4(6) 7_556 .
C16 C12 C13 C14 1.2(5) . .
C17 C12 C13 C14 -173.0(5) . .
Ru1 C12 C13 C14 61.8(3) . .
C16 C12 C13 C18 176.2(5) . .
C17 C12 C13 C18 2.0(8) . .
Ru1 C12 C13 C18 -123.2(5) . .
C16 C12 C13 Ru1 -60.6(3) . .
C17 C12 C13 Ru1 125.2(5) . .
N1 Ru1 C13 C12 -103.2(3) . .
N1 Ru1 C13 C12 156.4(4) 7_556 .
C16 Ru1 C13 C12 38.2(3) . .
C14 Ru1 C13 C12 116.9(4) . .
C15 Ru1 C13 C12 79.8(3) . .
C1 Ru1 C13 C12 -147.9(2) . .
Ru1 Ru1 C13 C12 -62.9(4) 7_556 .
N1 Ru1 C13 C14 139.9(3) . .
N1 Ru1 C13 C14 39.5(5) 7_556 .
C16 Ru1 C13 C14 -78.7(3) . .
C12 Ru1 C13 C14 -116.9(4) . .
C15 Ru1 C13 C14 -37.1(3) . .
C1 Ru1 C13 C14 95.2(3) . .
Ru1 Ru1 C13 C14 -179.8(3) 7_556 .
N1 Ru1 C13 C18 19.3(6) . .
N1 Ru1 C13 C18 -81.2(7) 7_556 .
C16 Ru1 C13 C18 160.6(6) . .
C12 Ru1 C13 C18 122.4(6) . .
C14 Ru1 C13 C18 -120.7(7) . .
C15 Ru1 C13 C18 -157.8(6) . .
C1 Ru1 C13 C18 -25.4(6) . .
Ru1 Ru1 C13 C18 59.5(7) 7_556 .
C12 C13 C14 C15 0.7(5) . .
C18 C13 C14 C15 -174.4(5) . .
Ru1 C13 C14 C15 62.6(3) . .
C12 C13 C14 C19 178.0(5) . .
C18 C13 C14 C19 3.0(8) . .
Ru1 C13 C14 C19 -120.0(5) . .
C12 C13 C14 Ru1 -62.0(3) . .
C18 C13 C14 Ru1 123.0(5) . .
N1 Ru1 C14 C13 -67.7(4) . .
N1 Ru1 C14 C13 -163.0(3) 7_556 .
C16 Ru1 C14 C13 81.6(3) . .
C12 Ru1 C14 C13 37.6(3) . .
C15 Ru1 C14 C13 117.6(4) . .
C1 Ru1 C14 C13 -116.7(3) . .
Ru1 Ru1 C14 C13 179.7(4) 7_556 .
N1 Ru1 C14 C15 174.7(3) . .
N1 Ru1 C14 C15 79.4(4) 7_556 .
C16 Ru1 C14 C15 -36.0(3) . .
C13 Ru1 C14 C15 -117.6(4) . .
C12 Ru1 C14 C15 -80.0(3) . .
C1 Ru1 C14 C15 125.7(3) . .
Ru1 Ru1 C14 C15 62.1(7) 7_556 .
N1 Ru1 C14 C19 53.1(6) . .
N1 Ru1 C14 C19 -42.2(6) 7_556 .
C16 Ru1 C14 C19 -157.5(6) . .
C13 Ru1 C14 C19 120.8(7) . .
C12 Ru1 C14 C19 158.5(6) . .
C15 Ru1 C14 C19 -121.6(7) . .
C1 Ru1 C14 C19 4.1(6) . .
Ru1 Ru1 C14 C19 -59.5(9) 7_556 .
C13 C14 C15 C16 -2.4(5) . .
C19 C14 C15 C16 -179.8(5) . .
Ru1 C14 C15 C16 59.1(3) . .
C13 C14 C15 C20 178.9(4) . .
C19 C14 C15 C20 1.5(8) . .
Ru1 C14 C15 C20 -119.7(5) . .
C13 C14 C15 Ru1 -61.5(3) . .
C19 C14 C15 Ru1 121.2(5) . .
N1 Ru1 C15 C16 152(3) . .
N1 Ru1 C15 C16 122.1(3) 7_556 .
C13 Ru1 C15 C16 -81.6(3) . .
C12 Ru1 C15 C16 -39.1(3) . .
C14 Ru1 C15 C16 -119.8(5) . .
C1 Ru1 C15 C16 153.1(3) . .
Ru1 Ru1 C15 C16 78.5(3) 7_556 .
N1 Ru1 C15 C14 -89(3) . .
N1 Ru1 C15 C14 -118.1(3) 7_556 .
C16 Ru1 C15 C14 119.8(5) . .
C13 Ru1 C15 C14 38.2(3) . .
C12 Ru1 C15 C14 80.7(3) . .
C1 Ru1 C15 C14 -87.1(4) . .
Ru1 Ru1 C15 C14 -161.7(2) 7_556 .
N1 Ru1 C15 C20 32(4) . .
N1 Ru1 C15 C20 2.1(6) 7_556 .
C16 Ru1 C15 C20 -120.0(7) . .
C13 Ru1 C15 C20 158.5(7) . .
C12 Ru1 C15 C20 -159.0(7) . .
C14 Ru1 C15 C20 120.3(7) . .
C1 Ru1 C15 C20 33.1(7) . .
Ru1 Ru1 C15 C20 -41.4(7) 7_556 .
C14 C15 C16 C12 3.2(5) . .
C20 C15 C16 C12 -178.1(4) . .
Ru1 C15 C16 C12 62.5(3) . .
C14 C15 C16 C21 179.1(5) . .
C20 C15 C16 C21 -2.2(8) . .
Ru1 C15 C16 C21 -121.5(5) . .
C14 C15 C16 Ru1 -59.4(3) . .
C20 C15 C16 Ru1 119.4(5) . .
C13 C12 C16 C15 -2.7(5) . .
C17 C12 C16 C15 171.7(5) . .
Ru1 C12 C16 C15 -64.0(3) . .
C13 C12 C16 C21 -178.7(5) . .
C17 C12 C16 C21 -4.3(7) . .
Ru1 C12 C16 C21 120.0(5) . .
C13 C12 C16 Ru1 61.3(3) . .
C17 C12 C16 Ru1 -124.3(5) . .
N1 Ru1 C16 C15 -177.2(3) . .
N1 Ru1 C16 C15 -75.6(4) 7_556 .
C13 Ru1 C16 C15 79.8(3) . .
C12 Ru1 C16 C15 116.8(4) . .
C14 Ru1 C16 C15 36.4(3) . .
C1 Ru1 C16 C15 -85.3(6) . .
Ru1 Ru1 C16 C15 -126.9(3) 7_556 .
N1 Ru1 C16 C12 66.0(4) . .
N1 Ru1 C16 C12 167.6(2) 7_556 .
C13 Ru1 C16 C12 -37.0(3) . .
C14 Ru1 C16 C12 -80.4(3) . .
C15 Ru1 C16 C12 -116.8(4) . .
C1 Ru1 C16 C12 157.9(5) . .
Ru1 Ru1 C16 C12 116.3(3) 7_556 .
N1 Ru1 C16 C21 -54.5(7) . .
N1 Ru1 C16 C21 47.1(7) 7_556 .
C13 Ru1 C16 C21 -157.4(7) . .
C12 Ru1 C16 C21 -120.5(7) . .
C14 Ru1 C16 C21 159.1(7) . .
C15 Ru1 C16 C21 122.8(7) . .
C1 Ru1 C16 C21 37.4(10) . .
Ru1 Ru1 C16 C21 -4.2(6) 7_556 .
